data_7701691
loop_
_publ_author_name
'Zhang, Li-Yun'
'Lii, Kwang-Hwa'

_publ_section_title
;
 Ca<sub>10</sub>Na<sub>10</sub>[Te<sub>9</sub>O<sub>42</sub>](H<sub>2</sub>O):
 a hydrothermally synthesized quaternary tellurium(vi) oxide containing
 edge-sharing octahedral trimers.
;
_journal_issue 40
_journal_name_full 'Dalton transactions (Cambridge, England : 2003)'
_journal_page_first 15231
_journal_page_last 15235
_journal_paper_doi 10.1039/c9dt03521d
_journal_volume 48
_journal_year 2019
_chemical_formula_moiety 'Ca10 Na10 Te9 O42, (H2 O)'
_chemical_formula_sum 'Ca10 H2 Na10 O43 Te9'
_chemical_formula_weight 2469.12
_space_group_crystal_system trigonal
_space_group_IT_number 167
_space_group_name_Hall '-R 3 2"c'
_space_group_name_H-M_alt 'R -3 c :H'
_audit_creation_method SHELXL-2017/1
_audit_update_record
;
2019-06-16 deposited with the CCDC.	2019-09-16 downloaded from the CCDC.
;
_cell_angle_alpha 90.00(3)
_cell_angle_beta 90.00(3)
_cell_angle_gamma 120.00(3)
_cell_formula_units_Z 6
_cell_length_a 9.743(2)
_cell_length_b 9.743(2)
_cell_length_c 66.337(13)
_cell_measurement_reflns_used 1502
_cell_measurement_temperature 296(2)
_cell_measurement_theta_max 28.528
_cell_measurement_theta_min 2.491
_cell_volume 5453(3)
_computing_structure_refinement 'SHELXL-2017/1 (Sheldrick, 2017)'
_diffrn_ambient_temperature 296(2)
_diffrn_measured_fraction_theta_full 0.992
_diffrn_measured_fraction_theta_max 0.994
_diffrn_measurement_device_type 'Bruker D8 QUEST'
_diffrn_measurement_method 'phi and omega scans'
_diffrn_radiation_type MoK\a
_diffrn_radiation_wavelength 0.71073
_diffrn_reflns_av_R_equivalents 0.0304
_diffrn_reflns_av_unetI/netI 0.0068
_diffrn_reflns_Laue_measured_fraction_full 0.992
_diffrn_reflns_Laue_measured_fraction_max 0.994
_diffrn_reflns_limit_h_max 12
_diffrn_reflns_limit_h_min -12
_diffrn_reflns_limit_k_max 12
_diffrn_reflns_limit_k_min -12
_diffrn_reflns_limit_l_max 88
_diffrn_reflns_limit_l_min -87
_diffrn_reflns_number 74673
_diffrn_reflns_point_group_measured_fraction_full 0.992
_diffrn_reflns_point_group_measured_fraction_max 0.994
_diffrn_reflns_theta_full 25.242
_diffrn_reflns_theta_max 28.258
_diffrn_reflns_theta_min 2.491
_diffrn_source 'I\mS 3.0 microfocus X-ray source'
_exptl_absorpt_coefficient_mu 8.791
_exptl_absorpt_correction_T_max 0.7457
_exptl_absorpt_correction_T_min 0.6420
_exptl_absorpt_correction_type multi-scan
_exptl_absorpt_process_details
;
 SADABS 2016/2: Krause, L., Herbst-Irmer, R., Sheldrick G.M. & Stalke D.,
 J. Appl. Cryst. 48 (2015) 3-10
;
_exptl_crystal_colour colorless
_exptl_crystal_density_diffrn 4.511
_exptl_crystal_description 'hexagonal plate'
_exptl_crystal_F_000 6744
_exptl_crystal_size_max 0.479
_exptl_crystal_size_mid 0.136
_exptl_crystal_size_min 0.084
_refine_diff_density_max 1.293
_refine_diff_density_min -0.873
_refine_diff_density_rms 0.110
_refine_ls_extinction_coef 0.000069(6)
_refine_ls_extinction_expression Fc^*^=kFc[1+0.001xFc^2^\l^3^/sin(2\q)]^-1/4^
_refine_ls_extinction_method 'SHELXL-2017/1 (Sheldrick 2017)'
_refine_ls_goodness_of_fit_ref 1.067
_refine_ls_hydrogen_treatment undef
_refine_ls_matrix_type full
_refine_ls_number_parameters 112
_refine_ls_number_reflns 1502
_refine_ls_number_restraints 0
_refine_ls_restrained_S_all 1.067
_refine_ls_R_factor_all 0.0178
_refine_ls_R_factor_gt 0.0160
_refine_ls_shift/su_max 0.003
_refine_ls_shift/su_mean 0.000
_refine_ls_structure_factor_coef Fsqd
_refine_ls_weighting_details 'w=1/[\s^2^(Fo^2^)+(0.0153P)^2^+65.4067P] where P=(Fo^2^+2Fc^2^)/3'
_refine_ls_weighting_scheme calc
_refine_ls_wR_factor_gt 0.0428
_refine_ls_wR_factor_ref 0.0441
_reflns_Friedel_coverage 0.000
_reflns_number_gt 1379
_reflns_number_total 1502
_reflns_threshold_expression 'I > 2\s(I)'
_cod_data_source_file c9dt03521d2.cif
_cod_data_source_block CNTe24
_cod_original_cell_volume 5453(2)
_cod_original_sg_symbol_H-M 'R -3 c :h'
_cod_database_code 7701691
_shelx_shelxl_version_number 2017/1
_shelx_space_group_comment
;
The symmetry employed for this shelxl refinement is uniquely defined
by the following loop, which should always be used as a source of
symmetry information in preference to the above space-group names.
They are only intended as comments.
;
_shelx_estimated_absorpt_t_min 0.102
_shelx_estimated_absorpt_t_max 0.525

loop_
_space_group_symop_operation_xyz
'x, y, z'
'-y, x-y, z'
'-x+y, -x, z'
'y, x, -z+1/2'
'x-y, -y, -z+1/2'
'-x, -x+y, -z+1/2'
'x+2/3, y+1/3, z+1/3'
'-y+2/3, x-y+1/3, z+1/3'
'-x+y+2/3, -x+1/3, z+1/3'
'y+2/3, x+1/3, -z+5/6'
'x-y+2/3, -y+1/3, -z+5/6'
'-x+2/3, -x+y+1/3, -z+5/6'
'x+1/3, y+2/3, z+2/3'
'-y+1/3, x-y+2/3, z+2/3'
'-x+y+1/3, -x+2/3, z+2/3'
'y+1/3, x+2/3, -z+7/6'
'x-y+1/3, -y+2/3, -z+7/6'
'-x+1/3, -x+y+2/3, -z+7/6'
'-x, -y, -z'
'y, -x+y, -z'
'x-y, x, -z'
'-y, -x, z-1/2'
'-x+y, y, z-1/2'
'x, x-y, z-1/2'
'-x+2/3, -y+1/3, -z+1/3'
'y+2/3, -x+y+1/3, -z+1/3'
'x-y+2/3, x+1/3, -z+1/3'
'-y+2/3, -x+1/3, z-1/6'
'-x+y+2/3, y+1/3, z-1/6'
'x+2/3, x-y+1/3, z-1/6'
'-x+1/3, -y+2/3, -z+2/3'
'y+1/3, -x+y+2/3, -z+2/3'
'x-y+1/3, x+2/3, -z+2/3'
'-y+1/3, -x+2/3, z+1/6'
'-x+y+1/3, y+2/3, z+1/6'
'x+1/3, x-y+2/3, z+1/6'

loop_
_atom_site_label
_atom_site_type_symbol
_atom_site_fract_x
_atom_site_fract_y
_atom_site_fract_z
_atom_site_U_iso_or_equiv
_atom_site_adp_type
_atom_site_occupancy
_atom_site_site_symmetry_order
_atom_site_calc_flag
_atom_site_refinement_flags_posn
_atom_site_refinement_flags_adp
_atom_site_refinement_flags_occupancy
Te1 Te 0.66594(2) 0.666667 0.416667 0.00519(7) Uani 1 2 d S T P
Te2 Te 0.66702(2) 0.67031(2) 0.36918(2) 0.00572(7) Uani 1 1 d . . .
Ca1 Ca 1.000000 1.000000 0.39240(2) 0.00803(16) Uani 1 3 d S T P
Ca2 Ca 0.666667 0.333333 0.39059(2) 0.00956(17) Uani 1 3 d S T P
Ca3 Ca 1.02896(7) 0.66393(6) 0.34764(2) 0.01415(11) Uani 1 1 d . . .
Na1 Na 0.333333 0.666667 0.32317(3) 0.0198(4) Uani 1 3 d S T P
Na2 Na 0.333333 0.666667 0.37516(3) 0.0116(3) Uani 1 3 d S T P
Na3 Na 1.03187(14) 0.66751(11) 0.39487(2) 0.0123(2) Uani 1 1 d . . .
O1 O 0.5622(2) 0.4441(2) 0.41626(2) 0.0090(3) Uani 1 1 d . . .
O2 O 0.5353(2) 0.67184(19) 0.39449(2) 0.0087(3) Uani 1 1 d . . .
O3 O 0.7965(2) 0.6676(2) 0.39347(2) 0.0085(3) Uani 1 1 d . . .
O4 O 0.7976(2) 0.6642(2) 0.34910(3) 0.0132(4) Uani 1 1 d . . .
O5 O 0.5443(2) 0.4478(2) 0.37072(2) 0.0107(3) Uani 1 1 d . . .
O6 O 0.7786(2) 0.8938(2) 0.37047(2) 0.0104(3) Uani 1 1 d . . .
O7 O 0.5224(2) 0.6814(2) 0.35112(3) 0.0115(3) Uani 1 1 d . . .
OW1 O 0.666667 0.333333 0.34250(13) 0.054(3) Uani 0.5 3 d S T P

loop_
_atom_site_aniso_label
_atom_site_aniso_U_11
_atom_site_aniso_U_22
_atom_site_aniso_U_33
_atom_site_aniso_U_23
_atom_site_aniso_U_13
_atom_site_aniso_U_12
Te1 0.00575(9) 0.00517(11) 0.00447(12) 0.00017(6) 0.00008(3) 0.00259(6)
Te2 0.00576(9) 0.00603(9) 0.00512(10) 0.00019(5) -0.00021(5) 0.00277(6)
Ca1 0.0083(2) 0.0083(2) 0.0075(4) 0.000 0.000 0.00415(12)
Ca2 0.0089(2) 0.0089(2) 0.0109(4) 0.000 0.000 0.00445(12)
Ca3 0.0148(2) 0.0142(3) 0.0127(2) -0.00067(18) 0.0001(2) 0.0067(2)
Na1 0.0221(6) 0.0221(6) 0.0150(9) 0.000 0.000 0.0111(3)
Na2 0.0101(5) 0.0101(5) 0.0147(8) 0.000 0.000 0.0050(2)
Na3 0.0122(5) 0.0099(5) 0.0139(5) -0.0006(4) 0.0005(4) 0.0047(4)
O1 0.0106(8) 0.0057(8) 0.0100(7) 0.0001(6) -0.0001(6) 0.0035(6)
O2 0.0086(8) 0.0114(8) 0.0079(8) 0.0002(6) -0.0005(6) 0.0064(7)
O3 0.0089(8) 0.0133(8) 0.0052(7) 0.0002(6) 0.0002(6) 0.0069(6)
O4 0.0118(8) 0.0231(9) 0.0083(7) 0.0009(7) 0.0025(6) 0.0113(7)
O5 0.0119(8) 0.0065(8) 0.0113(7) 0.0001(6) -0.0020(7) 0.0027(6)
O6 0.0110(8) 0.0060(8) 0.0113(7) 0.0011(6) -0.0021(6) 0.0021(7)
O7 0.0105(8) 0.0144(9) 0.0110(8) -0.0018(7) -0.0037(6) 0.0072(7)
OW1 0.068(5) 0.068(5) 0.026(4) 0.000 0.000 0.034(2)

loop_
_atom_type_symbol
_atom_type_description
_atom_type_scat_dispersion_real
_atom_type_scat_dispersion_imag
_atom_type_scat_source
Ca Ca 0.2262 0.3064 'International Tables Vol C Tables 4.2.6.8 and 6.1.1.4'
Na Na 0.0362 0.0249 'International Tables Vol C Tables 4.2.6.8 and 6.1.1.4'
O O 0.0106 0.0060 'International Tables Vol C Tables 4.2.6.8 and 6.1.1.4'
Te Te -0.5308 1.6751 'International Tables Vol C Tables 4.2.6.8 and 6.1.1.4'
H H 0.0000 0.0000 'International Tables Vol C Tables 4.2.6.8 and 6.1.1.4'

loop_
_geom_angle_atom_site_label_1
_geom_angle_atom_site_label_2
_geom_angle_atom_site_label_3
_geom_angle
_geom_angle_site_symmetry_1
_geom_angle_site_symmetry_3
O1 Te1 O1 175.55(10) . 11_565
O1 Te1 O2 92.13(7) . .
O1 Te1 O2 90.82(7) 11_565 .
O1 Te1 O2 90.81(7) . 11_565
O1 Te1 O2 92.12(7) 11_565 11_565
O2 Te1 O2 97.16(10) . 11_565
O1 Te1 O3 88.99(7) . 11_565
O1 Te1 O3 88.18(7) 11_565 11_565
O2 Te1 O3 177.79(7) . 11_565
O2 Te1 O3 80.91(7) 11_565 11_565
O1 Te1 O3 88.18(7) . .
O1 Te1 O3 89.00(7) 11_565 .
O2 Te1 O3 80.91(7) . .
O2 Te1 O3 177.79(7) 11_565 .
O3 Te1 O3 101.04(9) 11_565 .
O1 Te1 Te2 90.27(5) . 11_565
O1 Te1 Te2 89.74(5) 11_565 11_565
O2 Te1 Te2 138.44(5) . 11_565
O2 Te1 Te2 41.30(5) 11_565 11_565
O3 Te1 Te2 39.61(5) 11_565 11_565
O3 Te1 Te2 140.65(5) . 11_565
O1 Te1 Te2 89.74(5) . .
O1 Te1 Te2 90.27(5) 11_565 .
O2 Te1 Te2 41.30(5) . .
O2 Te1 Te2 138.44(5) 11_565 .
O3 Te1 Te2 140.65(5) 11_565 .
O3 Te1 Te2 39.61(5) . .
Te2 Te1 Te2 179.738(9) 11_565 .
O1 Te1 Na3 139.28(5) . 3_675
O1 Te1 Na3 44.13(5) 11_565 3_675
O2 Te1 Na3 47.52(5) . 3_675
O2 Te1 Na3 89.55(5) 11_565 3_675
O3 Te1 Na3 131.14(5) 11_565 3_675
O3 Te1 Na3 89.92(5) . 3_675
Te2 Te1 Na3 115.420(19) 11_565 3_675
Te2 Te1 Na3 64.430(19) . 3_675
O1 Te1 Na3 44.13(5) . 10_445
O1 Te1 Na3 139.27(5) 11_565 10_445
O2 Te1 Na3 89.55(5) . 10_445
O2 Te1 Na3 47.52(5) 11_565 10_445
O3 Te1 Na3 89.92(5) 11_565 10_445
O3 Te1 Na3 131.14(5) . 10_445
Te2 Te1 Na3 64.428(19) 11_565 10_445
Te2 Te1 Na3 115.423(19) . 10_445
Na3 Te1 Na3 117.84(4) 3_675 10_445
O1 Te1 Na3 43.16(5) . 2_655
O1 Te1 Na3 140.32(5) 11_565 2_655
O2 Te1 Na3 50.04(5) . 2_655
O2 Te1 Na3 87.52(5) 11_565 2_655
O3 Te1 Na3 130.69(5) 11_565 2_655
O3 Te1 Na3 90.40(5) . 2_655
Te2 Te1 Na3 114.410(19) 11_565 2_655
Te2 Te1 Na3 65.441(19) . 2_655
Na3 Te1 Na3 96.21(4) 3_675 2_655
Na3 Te1 Na3 49.98(3) 10_445 2_655
O1 Te1 Na3 140.32(5) . 12_665
O1 Te1 Na3 43.16(5) 11_565 12_665
O2 Te1 Na3 87.52(5) . 12_665
O2 Te1 Na3 50.03(5) 11_565 12_665
O3 Te1 Na3 90.39(5) 11_565 12_665
O3 Te1 Na3 130.69(5) . 12_665
Te2 Te1 Na3 65.439(19) 11_565 12_665
Te2 Te1 Na3 114.412(19) . 12_665
Na3 Te1 Na3 49.98(3) 3_675 12_665
Na3 Te1 Na3 96.20(4) 10_445 12_665
Na3 Te1 Na3 117.59(4) 2_655 12_665
O4 Te2 O5 93.00(8) . .
O4 Te2 O6 93.48(8) . .
O5 Te2 O6 173.34(7) . .
O4 Te2 O7 95.10(8) . .
O5 Te2 O7 92.15(8) . .
O6 Te2 O7 88.79(8) . .
O4 Te2 O3 97.27(7) . .
O5 Te2 O3 89.05(7) . .
O6 Te2 O3 88.63(7) . .
O7 Te2 O3 167.49(7) . .
O4 Te2 O2 173.10(7) . .
O5 Te2 O2 85.82(7) . .
O6 Te2 O2 87.57(7) . .
O7 Te2 O2 91.73(7) . .
O3 Te2 O2 75.92(7) . .
O4 Te2 Te1 135.47(5) . .
O5 Te2 Te1 86.35(5) . .
O6 Te2 Te1 87.97(5) . .
O7 Te2 Te1 129.42(5) . .
O3 Te2 Te1 38.22(5) . .
O2 Te2 Te1 37.70(5) . .
O4 Te2 Na2 141.29(6) . .
O5 Te2 Na2 85.71(5) . .
O6 Te2 Na2 90.18(5) . .
O7 Te2 Na2 46.42(6) . .
O3 Te2 Na2 121.35(6) . .
O2 Te2 Na2 45.45(5) . .
Te1 Te2 Na2 83.13(3) . .
O4 Te2 Ca3 41.53(5) . 33_545
O5 Te2 Ca3 96.94(5) . 33_545
O6 Te2 Ca3 88.93(5) . 33_545
O7 Te2 Ca3 53.73(5) . 33_545
O3 Te2 Ca3 138.44(5) . 33_545
O2 Te2 Ca3 145.36(5) . 33_545
Te1 Te2 Ca3 175.496(13) . 33_545
Na2 Te2 Ca3 100.14(3) . 33_545
O4 Te2 Ca3 94.89(6) . 3_675
O5 Te2 Ca3 137.15(5) . 3_675
O6 Te2 Ca3 43.58(5) . 3_675
O7 Te2 Ca3 45.23(6) . 3_675
O3 Te2 Ca3 131.30(5) . 3_675
O2 Te2 Ca3 90.57(5) . 3_675
Te1 Te2 Ca3 115.297(13) . 3_675
Na2 Te2 Ca3 62.675(19) . 3_675
Ca3 Te2 Ca3 64.116(17) 33_545 3_675
O4 Te2 Ca3 92.02(6) . 2_655
O5 Te2 Ca3 40.68(5) . 2_655
O6 Te2 Ca3 140.44(5) . 2_655
O7 Te2 Ca3 51.69(6) . 2_655
O3 Te2 Ca3 129.39(5) . 2_655
O2 Te2 Ca3 91.50(5) . 2_655
Te1 Te2 Ca3 114.309(13) . 2_655
Na2 Te2 Ca3 62.585(19) . 2_655
Ca3 Te2 Ca3 70.092(15) 33_545 2_655
Ca3 Te2 Ca3 96.92(2) 3_675 2_655
O4 Te2 Na3 135.82(7) . 3_675
O5 Te2 Na3 131.15(6) . 3_675
O6 Te2 Na3 42.44(6) . 3_675
O7 Te2 Na3 83.41(6) . 3_675
O3 Te2 Na3 86.43(5) . 3_675
O2 Te2 Na3 45.99(5) . 3_675
Te1 Te2 Na3 61.46(2) . 3_675
Na2 Te2 Na3 56.68(2) . 3_675
Ca3 Te2 Na3 117.75(2) 33_545 3_675
Ca3 Te2 Na3 53.83(2) 3_675 3_675
Ca3 Te2 Na3 119.22(2) 2_655 3_675
O6 Ca1 O6 86.21(6) . 2_765
O6 Ca1 O6 86.21(6) . 3_675
O6 Ca1 O6 86.20(6) 2_765 3_675
O6 Ca1 O1 136.43(6) . 10
O6 Ca1 O1 79.95(6) 2_765 10
O6 Ca1 O1 133.13(6) 3_675 10
O6 Ca1 O1 133.13(6) . 12_665
O6 Ca1 O1 136.43(6) 2_765 12_665
O6 Ca1 O1 79.95(6) 3_675 12_665
O1 Ca1 O1 80.09(6) 10 12_665
O6 Ca1 O1 79.95(6) . 11_565
O6 Ca1 O1 133.13(6) 2_765 11_565
O6 Ca1 O1 136.43(6) 3_675 11_565
O1 Ca1 O1 80.09(6) 10 11_565
O1 Ca1 O1 80.09(6) 12_665 11_565
O6 Ca1 O3 143.12(6) . 2_765
O6 Ca1 O3 63.35(5) 2_765 2_765
O6 Ca1 O3 72.25(6) 3_675 2_765
O1 Ca1 O3 61.47(5) 10 2_765
O1 Ca1 O3 73.09(5) 12_665 2_765
O1 Ca1 O3 135.89(6) 11_565 2_765
O6 Ca1 O3 72.25(5) . 3_675
O6 Ca1 O3 143.11(6) 2_765 3_675
O6 Ca1 O3 63.34(5) 3_675 3_675
O1 Ca1 O3 135.89(6) 10 3_675
O1 Ca1 O3 61.47(5) 12_665 3_675
O1 Ca1 O3 73.09(5) 11_565 3_675
O3 Ca1 O3 119.937(4) 2_765 3_675
O6 Ca1 O3 63.34(5) . .
O6 Ca1 O3 72.25(6) 2_765 .
O6 Ca1 O3 143.11(6) 3_675 .
O1 Ca1 O3 73.09(5) 10 .
O1 Ca1 O3 135.90(6) 12_665 .
O1 Ca1 O3 61.47(5) 11_565 .
O3 Ca1 O3 119.938(3) 2_765 .
O3 Ca1 O3 119.937(3) 3_675 .
O6 Ca1 Na1 52.10(4) . 31_665
O6 Ca1 Na1 52.09(4) 2_765 31_665
O6 Ca1 Na1 52.09(4) 3_675 31_665
O1 Ca1 Na1 132.02(4) 10 31_665
O1 Ca1 Na1 132.02(4) 12_665 31_665
O1 Ca1 Na1 132.02(4) 11_565 31_665
O3 Ca1 Na1 91.44(3) 2_765 31_665
O3 Ca1 Na1 91.44(3) 3_675 31_665
O3 Ca1 Na1 91.44(3) . 31_665
O6 Ca1 Ca2 127.90(4) . 10
O6 Ca1 Ca2 127.91(4) 2_765 10
O6 Ca1 Ca2 127.91(4) 3_675 10
O1 Ca1 Ca2 47.98(4) 10 10
O1 Ca1 Ca2 47.98(4) 12_665 10
O1 Ca1 Ca2 47.98(4) 11_565 10
O3 Ca1 Ca2 88.56(3) 2_765 10
O3 Ca1 Ca2 88.56(3) 3_675 10
O3 Ca1 Ca2 88.56(3) . 10
Na1 Ca1 Ca2 180.0 31_665 10
O6 Ca1 Na3 46.39(5) . 3_675
O6 Ca1 Na3 131.93(5) 2_765 3_675
O6 Ca1 Na3 96.32(5) 3_675 3_675
O1 Ca1 Na3 125.88(5) 10 3_675
O1 Ca1 Na3 90.79(5) 12_665 3_675
O1 Ca1 Na3 45.84(4) 11_565 3_675
O3 Ca1 Na3 161.43(4) 2_765 3_675
O3 Ca1 Na3 41.90(4) 3_675 3_675
O3 Ca1 Na3 78.04(4) . 3_675
Na1 Ca1 Na3 92.76(2) 31_665 3_675
Ca2 Ca1 Na3 87.24(2) 10 3_675
O5 Ca2 O5 92.59(6) 2_655 3_665
O5 Ca2 O5 92.59(6) 2_655 .
O5 Ca2 O5 92.59(6) 3_665 .
O5 Ca2 O1 131.44(6) 2_655 3_665
O5 Ca2 O1 76.57(6) 3_665 3_665
O5 Ca2 O1 134.42(6) . 3_665
O5 Ca2 O1 76.57(6) 2_655 2_655
O5 Ca2 O1 134.42(6) 3_665 2_655
O5 Ca2 O1 131.44(6) . 2_655
O1 Ca2 O1 78.39(6) 3_665 2_655
O5 Ca2 O1 134.42(6) 2_655 .
O5 Ca2 O1 131.44(6) 3_665 .
O5 Ca2 O1 76.58(6) . .
O1 Ca2 O1 78.38(6) 3_665 .
O1 Ca2 O1 78.38(6) 2_655 .
O5 Ca2 O3 149.86(6) 2_655 .
O5 Ca2 O3 72.62(5) 3_665 .
O5 Ca2 O3 62.91(5) . .
O1 Ca2 O3 71.64(5) 3_665 .
O1 Ca2 O3 132.43(6) 2_655 .
O1 Ca2 O3 60.20(5) . .
O5 Ca2 O3 72.62(5) 2_655 3_665
O5 Ca2 O3 62.91(5) 3_665 3_665
O5 Ca2 O3 149.86(6) . 3_665
O1 Ca2 O3 60.19(5) 3_665 3_665
O1 Ca2 O3 71.64(5) 2_655 3_665
O1 Ca2 O3 132.42(6) . 3_665
O3 Ca2 O3 119.556(8) . 3_665
O5 Ca2 O3 62.91(5) 2_655 2_655
O5 Ca2 O3 149.86(6) 3_665 2_655
O5 Ca2 O3 72.62(6) . 2_655
O1 Ca2 O3 132.42(6) 3_665 2_655
O1 Ca2 O3 60.19(5) 2_655 2_655
O1 Ca2 O3 71.64(5) . 2_655
O3 Ca2 O3 119.556(8) . 2_655
O3 Ca2 O3 119.556(8) 3_665 2_655
O5 Ca2 Ca1 123.41(4) 2_655 10_445
O5 Ca2 Ca1 123.41(4) 3_665 10_445
O5 Ca2 Ca1 123.41(4) . 10_445
O1 Ca2 Ca1 46.86(4) 3_665 10_445
O1 Ca2 Ca1 46.86(4) 2_655 10_445
O1 Ca2 Ca1 46.86(4) . 10_445
O3 Ca2 Ca1 86.16(3) . 10_445
O3 Ca2 Ca1 86.16(3) 3_665 10_445
O3 Ca2 Ca1 86.16(3) 2_655 10_445
O5 Ca2 Na3 97.20(5) 2_655 2_655
O5 Ca2 Na3 136.30(5) 3_665 2_655
O5 Ca2 Na3 44.66(5) . 2_655
O1 Ca2 Na3 123.39(5) 3_665 2_655
O1 Ca2 Na3 89.24(5) 2_655 2_655
O1 Ca2 Na3 45.01(4) . 2_655
O3 Ca2 Na3 78.01(4) . 2_655
O3 Ca2 Na3 159.83(4) 3_665 2_655
O3 Ca2 Na3 41.62(4) 2_655 2_655
Ca1 Ca2 Na3 85.25(2) 10_445 2_655
O5 Ca2 Na3 136.29(5) 2_655 .
O5 Ca2 Na3 44.65(5) 3_665 .
O5 Ca2 Na3 97.19(5) . .
O1 Ca2 Na3 45.01(4) 3_665 .
O1 Ca2 Na3 123.39(5) 2_655 .
O1 Ca2 Na3 89.25(5) . .
O3 Ca2 Na3 41.62(4) . .
O3 Ca2 Na3 78.01(4) 3_665 .
O3 Ca2 Na3 159.83(4) 2_655 .
Ca1 Ca2 Na3 85.25(2) 10_445 .
Na3 Ca2 Na3 119.322(7) 2_655 .
O4 Ca3 O4 100.41(8) . 32
O4 Ca3 O5 83.33(7) . 3_665
O4 Ca3 O5 102.70(7) 32 3_665
O4 Ca3 O6 80.75(7) . 2_765
O4 Ca3 O6 158.24(7) 32 2_765
O5 Ca3 O6 99.02(6) 3_665 2_765
O4 Ca3 O7 141.86(7) . 2_765
O4 Ca3 O7 104.85(7) 32 2_765
O5 Ca3 O7 117.56(6) 3_665 2_765
O6 Ca3 O7 65.36(6) 2_765 2_765
O4 Ca3 O7 143.47(7) . 3_665
O4 Ca3 O7 71.27(6) 32 3_665
O5 Ca3 O7 65.00(6) 3_665 3_665
O6 Ca3 O7 120.21(6) 2_765 3_665
O7 Ca3 O7 72.85(8) 2_765 3_665
O4 Ca3 O7 71.92(6) . 32
O4 Ca3 O7 66.88(6) 32 32
O5 Ca3 O7 150.13(6) 3_665 32
O6 Ca3 O7 93.35(6) 2_765 32
O7 Ca3 O7 92.31(6) 2_765 32
O7 Ca3 O7 129.89(4) 3_665 32
O4 Ca3 Na3 87.74(5) . .
O4 Ca3 Na3 150.48(5) 32 .
O5 Ca3 Na3 49.70(5) 3_665 .
O6 Ca3 Na3 50.81(5) 2_765 .
O7 Ca3 Na3 84.16(5) 2_765 .
O7 Ca3 Na3 85.25(4) 3_665 .
O7 Ca3 Na3 141.88(5) 32 .
O4 Ca3 Te2 87.71(5) . 32
O4 Ca3 Te2 32.45(4) 32 32
O5 Ca3 Te2 131.01(5) 3_665 32
O6 Ca3 Te2 126.87(5) 2_765 32
O7 Ca3 Te2 98.58(4) 2_765 32
O7 Ca3 Te2 99.27(4) 3_665 32
O7 Ca3 Te2 34.53(4) 32 32
Na3 Ca3 Te2 175.24(3) . 32
O4 Ca3 Na1 153.65(6) . 1_655
O4 Ca3 Na1 57.34(6) 32 1_655
O5 Ca3 Na1 113.47(5) 3_665 1_655
O6 Ca3 Na1 114.38(5) 2_765 1_655
O7 Ca3 Na1 49.23(4) 2_765 1_655
O7 Ca3 Na1 48.53(4) 3_665 1_655
O7 Ca3 Na1 85.25(5) 32 1_655
Na3 Ca3 Na1 118.60(4) . 1_655
Te2 Ca3 Na1 65.94(3) 32 1_655
O4 Ca3 Te2 111.38(5) . 2_765
O4 Ca3 Te2 134.59(6) 32 2_765
O5 Ca3 Te2 112.21(5) 3_665 2_765
O6 Ca3 Te2 32.47(4) 2_765 2_765
O7 Ca3 Te2 32.90(4) 2_765 2_765
O7 Ca3 Te2 97.75(4) 3_665 2_765
O7 Ca3 Te2 92.65(4) 32 2_765
Na3 Ca3 Te2 64.65(2) . 2_765
Te2 Ca3 Te2 115.889(17) 32 2_765
Na1 Ca3 Te2 81.95(2) 1_655 2_765
O4 Ca3 Te2 112.38(5) . 3_665
O4 Ca3 Te2 85.06(5) 32 3_665
O5 Ca3 Te2 31.65(4) 3_665 3_665
O6 Ca3 Te2 114.84(5) 2_765 3_665
O7 Ca3 Te2 97.97(4) 2_765 3_665
O7 Ca3 Te2 33.49(4) 3_665 3_665
O7 Ca3 Te2 151.78(4) 32 3_665
Na3 Ca3 Te2 65.71(2) . 3_665
Te2 Ca3 Te2 117.504(17) 32 3_665
Na1 Ca3 Te2 81.83(2) 1_655 3_665
Te2 Ca3 Te2 110.13(2) 2_765 3_665
O7 Na1 O7 73.58(8) 2_665 3_565
O7 Na1 O7 73.57(8) 2_665 .
O7 Na1 O7 73.57(8) 3_565 .
O7 Na1 O6 92.63(6) 2_665 32_455
O7 Na1 O6 123.11(6) 3_565 32_455
O7 Na1 O6 155.10(6) . 32_455
O7 Na1 O6 155.10(6) 2_665 33_545
O7 Na1 O6 92.63(6) 3_565 33_545
O7 Na1 O6 123.11(6) . 33_545
O6 Na1 O6 77.43(7) 32_455 33_545
O7 Na1 O6 123.11(6) 2_665 31_665
O7 Na1 O6 155.09(6) 3_565 31_665
O7 Na1 O6 92.63(6) . 31_665
O6 Na1 O6 77.43(7) 32_455 31_665
O6 Na1 O6 77.43(7) 33_545 31_665
O7 Na1 O4 88.02(6) 2_665 32_455
O7 Na1 O4 64.79(5) 3_565 32_455
O7 Na1 O4 137.80(8) . 32_455
O6 Na1 O4 59.71(5) 32_455 32_455
O6 Na1 O4 67.21(6) 33_545 32_455
O6 Na1 O4 128.57(8) 31_665 32_455
O7 Na1 O4 64.79(5) 2_665 31_665
O7 Na1 O4 137.80(8) 3_565 31_665
O7 Na1 O4 88.02(6) . 31_665
O6 Na1 O4 67.21(6) 32_455 31_665
O6 Na1 O4 128.57(8) 33_545 31_665
O6 Na1 O4 59.71(5) 31_665 31_665
O4 Na1 O4 118.36(2) 32_455 31_665
O7 Na1 O4 137.80(8) 2_665 33_545
O7 Na1 O4 88.02(6) 3_565 33_545
O7 Na1 O4 64.79(5) . 33_545
O6 Na1 O4 128.57(8) 32_455 33_545
O6 Na1 O4 59.71(5) 33_545 33_545
O6 Na1 O4 67.21(6) 31_665 33_545
O4 Na1 O4 118.35(2) 32_455 33_545
O4 Na1 O4 118.35(2) 31_665 33_545
O7 Na1 Ca1 136.25(5) 2_665 31_665
O7 Na1 Ca1 136.25(5) 3_565 31_665
O7 Na1 Ca1 136.25(5) . 31_665
O6 Na1 Ca1 46.24(5) 32_455 31_665
O6 Na1 Ca1 46.23(5) 33_545 31_665
O6 Na1 Ca1 46.23(5) 31_665 31_665
O4 Na1 Ca1 82.57(5) 32_455 31_665
O4 Na1 Ca1 82.57(5) 31_665 31_665
O4 Na1 Ca1 82.57(5) 33_545 31_665
O7 Na1 Ca3 51.84(5) 2_665 3_675
O7 Na1 Ca3 104.88(7) 3_565 3_675
O7 Na1 Ca3 46.92(4) . 3_675
O6 Na1 Ca3 108.27(4) 32_455 3_675
O6 Na1 Ca3 152.99(5) 33_545 3_675
O6 Na1 Ca3 78.19(4) 31_665 3_675
O4 Na1 Ca3 138.97(5) 32_455 3_675
O4 Na1 Ca3 42.37(4) 31_665 3_675
O4 Na1 Ca3 99.86(4) 33_545 3_675
Ca1 Na1 Ca3 118.80(3) 31_665 3_675
O7 Na1 Ca3 46.93(5) 2_665 1_455
O7 Na1 Ca3 51.84(5) 3_565 1_455
O7 Na1 Ca3 104.88(7) . 1_455
O6 Na1 Ca3 78.19(4) 32_455 1_455
O6 Na1 Ca3 108.27(4) 33_545 1_455
O6 Na1 Ca3 152.99(5) 31_665 1_455
O4 Na1 Ca3 42.37(4) 32_455 1_455
O4 Na1 Ca3 99.86(4) 31_665 1_455
O4 Na1 Ca3 138.97(5) 33_545 1_455
Ca1 Na1 Ca3 118.80(3) 31_665 1_455
Ca3 Na1 Ca3 98.73(4) 3_675 1_455
O2 Na2 O2 92.56(7) . 2_665
O2 Na2 O2 92.56(7) . 3_565
O2 Na2 O2 92.56(7) 2_665 3_565
O2 Na2 O7 134.73(6) . 2_665
O2 Na2 O7 75.42(6) 2_665 2_665
O2 Na2 O7 130.75(6) 3_565 2_665
O2 Na2 O7 130.75(6) . 3_565
O2 Na2 O7 134.73(6) 2_665 3_565
O2 Na2 O7 75.42(6) 3_565 3_565
O7 Na2 O7 80.20(8) 2_665 3_565
O2 Na2 O7 75.42(6) . .
O2 Na2 O7 130.75(6) 2_665 .
O2 Na2 O7 134.73(6) 3_565 .
O7 Na2 O7 80.20(8) 2_665 .
O7 Na2 O7 80.20(8) 3_565 .
O2 Na2 Na3 122.58(8) . 1_455
O2 Na2 Na3 51.58(5) 2_665 1_455
O2 Na2 Na3 53.95(5) 3_565 1_455
O7 Na2 Na3 83.69(5) 2_665 1_455
O7 Na2 Na3 88.58(5) 3_565 1_455
O7 Na2 Na3 161.70(7) . 1_455
O2 Na2 Na3 51.58(5) . 3_675
O2 Na2 Na3 53.95(5) 2_665 3_675
O2 Na2 Na3 122.58(8) 3_565 3_675
O7 Na2 Na3 88.58(5) 2_665 3_675
O7 Na2 Na3 161.70(7) 3_565 3_675
O7 Na2 Na3 83.69(5) . 3_675
Na3 Na2 Na3 104.62(4) 1_455 3_675
O2 Na2 Na3 53.95(5) . 2_655
O2 Na2 Na3 122.58(8) 2_665 2_655
O2 Na2 Na3 51.58(5) 3_565 2_655
O7 Na2 Na3 161.70(7) 2_665 2_655
O7 Na2 Na3 83.69(5) 3_565 2_655
O7 Na2 Na3 88.58(5) . 2_655
Na3 Na2 Na3 104.62(4) 1_455 2_655
Na3 Na2 Na3 104.62(4) 3_675 2_655
O2 Na2 Te2 118.16(5) . 2_665
O2 Na2 Te2 40.43(4) 2_665 2_665
O2 Na2 Te2 119.37(5) 3_565 2_665
O7 Na2 Te2 35.09(4) 2_665 2_665
O7 Na2 Te2 109.01(6) 3_565 2_665
O7 Na2 Te2 104.39(6) . 2_665
Na3 Na2 Te2 65.582(19) 1_455 2_665
Na3 Na2 Te2 66.757(19) 3_675 2_665
Na3 Na2 Te2 163.01(6) 2_655 2_665
O2 Na2 Te2 119.37(5) . 3_565
O2 Na2 Te2 118.16(5) 2_665 3_565
O2 Na2 Te2 40.43(4) 3_565 3_565
O7 Na2 Te2 104.39(6) 2_665 3_565
O7 Na2 Te2 35.09(4) 3_565 3_565
O7 Na2 Te2 109.01(6) . 3_565
Na3 Na2 Te2 66.756(19) 1_455 3_565
Na3 Na2 Te2 163.01(6) 3_675 3_565
Na3 Na2 Te2 65.581(19) 2_655 3_565
Te2 Na2 Te2 118.541(13) 2_665 3_565
O2 Na2 Te2 40.43(4) . .
O2 Na2 Te2 119.37(5) 2_665 .
O2 Na2 Te2 118.16(5) 3_565 .
O7 Na2 Te2 109.00(6) 2_665 .
O7 Na2 Te2 104.39(6) 3_565 .
O7 Na2 Te2 35.09(4) . .
Na3 Na2 Te2 163.01(6) 1_455 .
Na3 Na2 Te2 65.582(19) 3_675 .
Na3 Na2 Te2 66.758(19) 2_655 .
Te2 Na2 Te2 118.540(13) 2_665 .
Te2 Na2 Te2 118.541(13) 3_565 .
O3 Na3 O5 83.26(7) . 3_665
O3 Na3 O1 83.30(7) . 3_665
O5 Na3 O1 77.51(6) 3_665 3_665
O3 Na3 O1 83.38(7) . 10
O5 Na3 O1 166.05(8) 3_665 10
O1 Na3 O1 104.85(7) 3_665 10
O3 Na3 O6 80.67(7) . 2_765
O5 Na3 O6 95.88(7) 3_665 2_765
O1 Na3 O6 163.29(8) 3_665 2_765
O1 Na3 O6 77.99(6) 10 2_765
O3 Na3 O2 139.34(7) . 2_765
O5 Na3 O2 122.98(7) 3_665 2_765
O1 Na3 O2 129.20(7) 3_665 2_765
O1 Na3 O2 66.49(6) 10 2_765
O6 Na3 O2 67.27(6) 2_765 2_765
O3 Na3 O2 139.50(7) . 3_665
O5 Na3 O2 65.28(6) 3_665 3_665
O1 Na3 O2 66.09(6) 3_665 3_665
O1 Na3 O2 128.45(7) 10 3_665
O6 Na3 O2 125.34(7) 2_765 3_665
O2 Na3 O2 80.97(8) 2_765 3_665
O3 Na3 Na3 92.32(5) . 11_565
O5 Na3 Na3 131.38(7) 3_665 11_565
O1 Na3 Na3 53.93(5) 3_665 11_565
O1 Na3 Na3 53.26(5) 10 11_565
O6 Na3 Na3 131.26(7) 2_765 11_565
O2 Na3 Na3 90.75(5) 2_765 11_565
O2 Na3 Na3 90.36(5) 3_665 11_565
O3 Na3 Ca3 87.48(5) . .
O5 Na3 Ca3 47.76(5) 3_665 .
O1 Na3 Ca3 125.21(6) 3_665 .
O1 Na3 Ca3 127.52(5) 10 .
O6 Na3 Ca3 49.53(4) 2_765 .
O2 Na3 Ca3 89.94(5) 2_765 .
O2 Na3 Ca3 89.25(5) 3_665 .
Na3 Na3 Ca3 179.14(6) 11_565 .
O3 Na3 Na2 153.71(7) . 1_655
O5 Na3 Na2 79.12(5) 3_665 1_655
O1 Na3 Na2 111.37(6) 3_665 1_655
O1 Na3 Na2 111.95(6) 10 1_655
O6 Na3 Na2 81.89(5) 2_765 1_655
O2 Na3 Na2 45.82(4) 2_765 1_655
O2 Na3 Na2 45.51(4) 3_665 1_655
Na3 Na3 Na2 113.97(3) 11_565 1_655
Ca3 Na3 Na2 66.23(4) . 1_655
O3 Na3 Ca1 55.39(5) . .
O5 Na3 Ca1 121.79(6) 3_665 .
O1 Na3 Ca1 127.29(6) 3_665 .
O1 Na3 Ca1 45.81(4) 10 .
O6 Na3 Ca1 44.00(4) 2_765 .
O2 Na3 Ca1 83.97(5) 2_765 .
O2 Na3 Ca1 164.61(6) 3_665 .
Na3 Na3 Ca1 92.99(4) 11_565 .
Ca3 Na3 Ca1 87.59(3) . .
Na2 Na3 Ca1 119.98(3) 1_655 .
O3 Na3 Te1 113.78(6) . 2_765
O5 Na3 Te1 157.52(6) 3_665 2_765
O1 Na3 Te1 117.48(6) 3_665 2_765
O1 Na3 Te1 32.33(4) 10 2_765
O6 Na3 Te1 73.82(5) 2_765 2_765
O2 Na3 Te1 34.69(4) 2_765 2_765
O2 Na3 Te1 103.95(5) 3_665 2_765
Na3 Na3 Te1 65.22(3) 11_565 2_765
Ca3 Na3 Te1 115.62(3) . 2_765
Na2 Na3 Te1 79.65(3) 1_655 2_765
Ca1 Na3 Te1 64.216(18) . 2_765
Te1 O1 Na3 104.84(7) . 2_655
Te1 O1 Ca1 113.40(8) . 10_445
Na3 O1 Ca1 140.44(8) 2_655 10_445
Te1 O1 Na3 103.55(7) . 10_445
Na3 O1 Na3 72.80(7) 2_655 10_445
Ca1 O1 Na3 88.36(6) 10_445 10_445
Te1 O1 Ca2 114.15(8) . .
Na3 O1 Ca2 88.44(6) 2_655 .
Ca1 O1 Ca2 85.15(6) 10_445 .
Na3 O1 Ca2 141.18(8) 10_445 .
Te1 O2 Te2 100.99(8) . .
Te1 O2 Na2 164.69(9) . .
Te2 O2 Na2 94.12(7) . .
Te1 O2 Na3 97.78(7) . 3_675
Te2 O2 Na3 97.21(7) . 3_675
Na2 O2 Na3 82.61(6) . 3_675
Te1 O2 Na3 95.20(7) . 2_655
Te2 O2 Na3 96.43(7) . 2_655
Na2 O2 Na3 80.55(5) . 2_655
Na3 O2 Na3 159.00(8) 3_675 2_655
Te1 O3 Te2 102.16(8) . .
Te1 O3 Na3 127.16(8) . .
Te2 O3 Na3 130.68(8) . .
Te1 O3 Ca1 96.03(6) . .
Te2 O3 Ca1 92.81(6) . .
Na3 O3 Ca1 82.71(6) . .
Te1 O3 Ca2 97.40(6) . .
Te2 O3 Ca2 92.15(6) . .
Na3 O3 Ca2 82.82(6) . .
Ca1 O3 Ca2 164.37(7) . .
Te2 O4 Ca3 136.78(9) . .
Te2 O4 Ca3 106.02(8) . 33_545
Ca3 O4 Ca3 116.68(7) . 33_545
Te2 O4 Na1 98.42(8) . 31_665
Ca3 O4 Na1 83.04(6) . 31_665
Ca3 O4 Na1 80.29(6) 33_545 31_665
Te2 O5 Ca3 107.66(7) . 2_655
Te2 O5 Ca2 112.86(8) . .
Ca3 O5 Ca2 138.39(8) 2_655 .
Te2 O5 Na3 111.59(8) . 2_655
Ca3 O5 Na3 82.54(6) 2_655 2_655
Ca2 O5 Na3 91.06(6) . 2_655
Te2 O6 Ca1 113.91(8) . .
Te2 O6 Ca3 103.95(7) . 3_675
Ca1 O6 Ca3 142.14(8) . 3_675
Te2 O6 Na3 106.50(8) . 3_675
Ca1 O6 Na3 89.61(6) . 3_675
Ca3 O6 Na3 79.66(6) 3_675 3_675
Te2 O6 Na1 108.31(8) . 31_665
Ca1 O6 Na1 81.67(6) . 31_665
Ca3 O6 Na1 86.50(6) 3_675 31_665
Na3 O6 Na1 144.70(8) 3_675 31_665
Te2 O7 Na2 98.50(8) . .
Te2 O7 Ca3 101.87(7) . 3_675
Na2 O7 Ca3 91.11(6) . 3_675
Te2 O7 Na1 171.04(9) . .
Na2 O7 Na1 88.20(7) . .
Ca3 O7 Na1 83.84(5) 3_675 .
Te2 O7 Ca3 94.83(7) . 2_655
Na2 O7 Ca3 86.00(6) . 2_655
Ca3 O7 Ca3 163.30(8) 3_675 2_655
Na1 O7 Ca3 79.63(5) . 2_655
Te2 O7 Ca3 91.75(7) . 33_545
Na2 O7 Ca3 169.71(8) . 33_545
Ca3 O7 Ca3 87.69(6) 3_675 33_545
Na1 O7 Ca3 81.51(6) . 33_545
Ca3 O7 Ca3 92.22(6) 2_655 33_545

loop_
_geom_bond_atom_site_label_1
_geom_bond_atom_site_label_2
_geom_bond_distance
_geom_bond_site_symmetry_2
Te1 O1 1.8792(17) .
Te1 O1 1.8792(18) 11_565
Te1 O2 1.9626(17) .
Te1 O2 1.9626(17) 11_565
Te1 O3 1.9938(16) 11_565
Te1 O3 1.9938(16) .
Te1 Te2 3.1500(6) 11_565
Te1 Te2 3.1501(6) .
Te1 Na3 3.4161(12) 3_675
Te1 Na3 3.4163(12) 10_445
Te1 Na3 3.4279(12) 2_655
Te1 Na3 3.4280(12) 12_665
Te2 O4 1.8640(17) .
Te2 O5 1.8834(18) .
Te2 O6 1.8875(18) .
Te2 O7 1.8934(17) .
Te2 O3 2.0546(16) .
Te2 O2 2.1180(17) .
Te2 Na2 3.2576(7) .
Te2 Ca3 3.3393(9) 33_545
Te2 Ca3 3.4116(8) 3_675
Te2 Ca3 3.4197(8) 2_655
Te2 Na3 3.5077(12) 3_675
Ca1 O6 2.3680(17) .
Ca1 O6 2.3681(17) 2_765
Ca1 O6 2.3681(18) 3_675
Ca1 O1 2.4456(17) 10
Ca1 O1 2.4456(17) 12_665
Ca1 O1 2.4456(17) 11_565
Ca1 O3 2.8288(18) 2_765
Ca1 O3 2.8288(18) 3_675
Ca1 O3 2.8288(18) .
Ca1 Na1 3.245(2) 31_665
Ca1 Ca2 3.3395(13) 10
Ca1 Na3 3.4091(13) 3_675
Ca2 O5 2.3943(18) 2_655
Ca2 O5 2.3943(18) 3_665
Ca2 O5 2.3943(18) .
Ca2 O1 2.4900(17) 3_665
Ca2 O1 2.4900(18) 2_655
Ca2 O1 2.4901(17) .
Ca2 O3 2.8502(18) .
Ca2 O3 2.8502(18) 3_665
Ca2 O3 2.8502(18) 2_655
Ca2 Na3 3.4287(13) 2_655
Ca2 Na3 3.4287(13) .
Ca3 O4 2.2570(19) .
Ca3 O4 2.3034(18) 32
Ca3 O5 2.3397(18) 3_665
Ca3 O6 2.4231(18) 2_765
Ca3 O7 2.475(2) 2_765
Ca3 O7 2.693(2) 3_665
Ca3 O7 2.6934(19) 32
Ca3 Na3 3.1334(13) .
Ca3 Na1 3.3689(12) 1_655
Na1 O7 2.566(2) 2_665
Na1 O7 2.566(2) 3_565
Na1 O7 2.566(2) .
Na1 O6 2.587(2) 32_455
Na1 O6 2.587(2) 33_545
Na1 O6 2.587(2) 31_665
Na1 O4 2.878(2) 32_455
Na1 O4 2.878(2) 31_665
Na1 O4 2.878(2) 33_545
Na2 O2 2.3276(19) .
Na2 O2 2.3277(19) 2_665
Na2 O2 2.328(2) 3_565
Na2 O7 2.386(2) 2_665
Na2 O7 2.386(2) 3_565
Na2 O7 2.386(2) .
Na2 Na3 3.2188(15) 1_455
Na2 Na3 3.2188(15) 3_675
Na2 Na3 3.2189(15) 2_655
Na3 O3 2.295(2) .
Na3 O5 2.410(2) 3_665
Na3 O1 2.426(2) 3_665
Na3 O1 2.447(2) 10
Na3 O6 2.469(2) 2_765
Na3 O2 2.543(2) 2_765
Na3 O2 2.638(2) 3_665
Na3 Na3 2.892(2) 11_565
OW1 OW1 1.217(18) 31_655
